data_4325034
loop_
_publ_author_name
'Linda Tjioe'
'Anja Meininger'
'Tanmaya Joshi'
'Leone Spiccia'
'Bim Graham'

_publ_contact_author_address
;Medicinal Chemistry and Drug Action
 Monash Institute of Pharmaceutical Sciences
Monash University
Parkville
Victoria, Australia, 3052
;
_publ_contact_author_email bim.graham@monash.edu
_publ_contact_author_fax +610399039582
_publ_contact_author_name 'Bim Graham'
_publ_contact_author_phone +610399039706
_publ_section_title
;
 Efficient Plasmid DNA Cleavage by Copper(II) Complexes of
 1,4,7-Triazacyclononane Ligands Featuring Xylyl-Linked Guanidinium Groups
;
_journal_name_full 'Inorganic Chemistry'
_journal_page_first 4327
_journal_page_last 4339
_journal_paper_doi 10.1021/ic102301n
_journal_volume 50
_journal_year 2011
_chemical_formula_moiety 'C15 H27 Cl2 Cu N6, 2(C H4 O), Cl'
_chemical_formula_sum 'C17 H35 Cl3 Cu N6 O2'
_chemical_formula_weight 525.40
_chemical_name_common '(1-[4-(1,4,7-triazacyclonon-1-yl)-para-xylyl]guanidine)copper(II) perchlorate'
_chemical_name_systematic
; 
 ? 
;
_space_group_IT_number 14
_symmetry_cell_setting monoclinic
_symmetry_space_group_name_Hall '-P 2ybc'
_symmetry_space_group_name_H-M 'P 1 21/c 1'
_atom_sites_solution_hydrogens geom
_atom_sites_solution_primary direct
_atom_sites_solution_secondary difmap
_audit_creation_method SHELXL-97
_cell_angle_alpha 90.00
_cell_angle_beta 101.193(2)
_cell_angle_gamma 90.00
_cell_formula_units_Z 4
_cell_length_a 11.8641(5)
_cell_length_b 7.3579(4)
_cell_length_c 28.2754(12)
_cell_measurement_temperature 123(2)
_cell_volume 2421.3(2)
_computing_cell_refinement 'Bruker Apex2 v2.0'
_computing_data_collection 'Bruker Apex2 v2.0'
_computing_data_reduction 'Bruker Apex2 v2.0'
_computing_molecular_graphics X-Seed
_computing_publication_material CIFTAB
_computing_structure_refinement 'SHELXL-97 (Sheldrick, 1997)'
_computing_structure_solution 'SHELXS-97 (Sheldrick, 1990)'
_diffrn_ambient_temperature 123(2)
_diffrn_measured_fraction_theta_full 0.996
_diffrn_measured_fraction_theta_max 0.996
_diffrn_measurement_device_type 'Bruker X8 Apex CCD'
_diffrn_measurement_method 'phi and omega scans'
_diffrn_radiation_monochromator graphite
_diffrn_radiation_source 'fine-focus sealed tube'
_diffrn_radiation_type MoK\a
_diffrn_radiation_wavelength 0.71073
_diffrn_reflns_av_R_equivalents 0.0243
_diffrn_reflns_av_sigmaI/netI 0.0284
_diffrn_reflns_limit_h_max 14
_diffrn_reflns_limit_h_min -16
_diffrn_reflns_limit_k_max 10
_diffrn_reflns_limit_k_min -5
_diffrn_reflns_limit_l_max 39
_diffrn_reflns_limit_l_min -39
_diffrn_reflns_number 22848
_diffrn_reflns_theta_full 30.00
_diffrn_reflns_theta_max 30.00
_diffrn_reflns_theta_min 3.11
_exptl_absorpt_coefficient_mu 1.258
_exptl_absorpt_correction_T_max 0.8845
_exptl_absorpt_correction_T_min 0.6672
_exptl_absorpt_correction_type multi-scan
_exptl_absorpt_process_details SADABS
_exptl_crystal_colour blue
_exptl_crystal_density_diffrn 1.441
_exptl_crystal_description cuboid
_exptl_crystal_F_000 1100
_exptl_crystal_size_max 0.35
_exptl_crystal_size_mid 0.25
_exptl_crystal_size_min 0.10
_refine_diff_density_max 0.524
_refine_diff_density_min -0.371
_refine_diff_density_rms 0.060
_refine_ls_extinction_method none
_refine_ls_goodness_of_fit_ref 1.039
_refine_ls_hydrogen_treatment mixed
_refine_ls_matrix_type full
_refine_ls_number_parameters 297
_refine_ls_number_reflns 7051
_refine_ls_number_restraints 3
_refine_ls_restrained_S_all 1.040
_refine_ls_R_factor_all 0.0341
_refine_ls_R_factor_gt 0.0267
_refine_ls_shift/su_max 0.004
_refine_ls_shift/su_mean 0.000
_refine_ls_structure_factor_coef Fsqd
_refine_ls_weighting_details 'calc w=1/[\s^2^(Fo^2^)+(0.0308P)^2^+1.0282P] where P=(Fo^2^+2Fc^2^)/3'
_refine_ls_weighting_scheme calc
_refine_ls_wR_factor_gt 0.0660
_refine_ls_wR_factor_ref 0.0692
_reflns_number_gt 6065
_reflns_number_total 7051
_reflns_threshold_expression >2sigma(I)
_cod_data_source_file ic102301n_si_002_1.cif
_cod_data_source_block lt1
_cod_database_code 4325034

loop_
_symmetry_equiv_pos_as_xyz
'x, y, z'
'-x, y+1/2, -z+1/2'
'-x, -y, -z'
'x, -y-1/2, z-1/2'

loop_
_atom_site_label
_atom_site_type_symbol
_atom_site_fract_x
_atom_site_fract_y
_atom_site_fract_z
_atom_site_U_iso_or_equiv
_atom_site_adp_type
_atom_site_occupancy
_atom_site_symmetry_multiplicity
_atom_site_calc_flag
_atom_site_refinement_flags
Cu1 Cu 0.065326(13) 0.13495(2) 0.054235(6) 0.01284(5) Uani 1 1 d .
Cl1 Cl -0.10379(3) 0.30097(5) 0.036056(11) 0.01617(7) Uani 1 1 d .
O1 O 0.47314(12) 1.2968(2) 0.46017(5) 0.0440(3) Uani 1 1 d D
H1O H 0.4841 1.2313 0.4371 0.053 Uiso 1 1 calc RD
N1 N 0.15649(10) 0.35222(16) 0.04020(4) 0.0150(2) Uani 1 1 d .
C1 C 0.21423(12) 0.3707(2) 0.12887(5) 0.0181(3) Uani 1 1 d .
H1A H 0.2958 0.3392 0.1299 0.022 Uiso 1 1 calc R
H1B H 0.2104 0.4493 0.1569 0.022 Uiso 1 1 calc R
H1 H 0.1185(16) 0.407(3) 0.0168(7) 0.023(5) Uiso 1 1 d .
Cl2 Cl -0.02531(3) -0.12502(5) 0.069216(13) 0.01849(7) Uani 1 1 d .
O2 O 0.48238(10) 0.39728(17) 0.30262(4) 0.0286(3) Uani 1 1 d D
N2 N 0.21595(10) 0.00151(17) 0.05584(4) 0.0159(2) Uani 1 1 d .
C2 C 0.16771(12) 0.47400(19) 0.08257(5) 0.0186(3) Uani 1 1 d .
H2A H 0.0917 0.5261 0.0843 0.022 Uiso 1 1 calc R
H2B H 0.2202 0.5755 0.0790 0.022 Uiso 1 1 calc R
H2 H 0.1973(14) -0.103(2) 0.0459(6) 0.014(4) Uiso 1 1 d .
Cl3 Cl 0.51265(3) 1.06384(5) 0.371746(13) 0.02423(8) Uani 1 1 d .
N3 N 0.14790(10) 0.20295(17) 0.13201(4) 0.0159(2) Uani 1 1 d .
C3 C 0.26951(12) 0.2989(2) 0.02862(5) 0.0186(3) Uani 1 1 d .
H3A H 0.3322 0.3349 0.0555 0.022 Uiso 1 1 calc R
H3B H 0.2810 0.3633 -0.0008 0.022 Uiso 1 1 calc R
N4 N 0.23785(11) 0.55219(19) 0.38227(4) 0.0202(3) Uani 1 1 d D
C4 C 0.27391(12) 0.0952(2) 0.02072(5) 0.0191(3) Uani 1 1 d .
H4A H 0.2350 0.0648 -0.0126 0.023 Uiso 1 1 calc R
H4B H 0.3548 0.0546 0.0251 0.023 Uiso 1 1 calc R
N5 N 0.39119(12) 0.6729(2) 0.35286(5) 0.0246(3) Uani 1 1 d .
C5 C 0.28725(12) -0.0062(2) 0.10527(5) 0.0196(3) Uani 1 1 d .
H5A H 0.3521 0.0799 0.1074 0.024 Uiso 1 1 calc R
H5B H 0.3198 -0.1299 0.1112 0.024 Uiso 1 1 calc R
N6 N 0.28811(13) 0.8525(2) 0.39520(5) 0.0246(3) Uani 1 1 d .
C6 C 0.21984(12) 0.0401(2) 0.14441(5) 0.0195(3) Uani 1 1 d .
H6A H 0.1703 -0.0642 0.1490 0.023 Uiso 1 1 calc R
H6B H 0.2742 0.0611 0.1752 0.023 Uiso 1 1 calc R
C7 C 0.05935(12) 0.2244(2) 0.16204(5) 0.0201(3) Uani 1 1 d .
H7A H 0.0131 0.1116 0.1596 0.024 Uiso 1 1 calc R
H7B H 0.0072 0.3244 0.1485 0.024 Uiso 1 1 calc R
C8 C 0.10472(11) 0.2638(2) 0.21471(5) 0.0195(3) Uani 1 1 d .
C9 C 0.14489(14) 0.1241(2) 0.24681(5) 0.0238(3) Uani 1 1 d .
H9 H 0.1412 0.0020 0.2357 0.029 Uiso 1 1 calc R
C10 C 0.10882(12) 0.4398(2) 0.23249(5) 0.0220(3) Uani 1 1 d .
H10 H 0.0802 0.5368 0.2114 0.026 Uiso 1 1 calc R
C11 C 0.19037(14) 0.1609(2) 0.29491(5) 0.0236(3) Uani 1 1 d .
H11 H 0.2178 0.0639 0.3162 0.028 Uiso 1 1 calc R
C12 C 0.15419(12) 0.4773(2) 0.28085(5) 0.0219(3) Uani 1 1 d .
H12 H 0.1562 0.5989 0.2923 0.026 Uiso 1 1 calc R
C13 C 0.19627(12) 0.3381(2) 0.31222(5) 0.0190(3) Uani 1 1 d .
C14 C 0.24983(13) 0.3695(2) 0.36495(5) 0.0200(3) Uani 1 1 d .
H14A H 0.2144 0.2840 0.3848 0.024 Uiso 1 1 calc R
H14B H 0.3327 0.3399 0.3698 0.024 Uiso 1 1 calc R
C15 C 0.30639(12) 0.6899(2) 0.37703(5) 0.0193(3) Uani 1 1 d .
C16 C 0.44893(18) 0.3548(3) 0.25290(6) 0.0393(4) Uani 1 1 d .
H16A H 0.4176 0.4637 0.2351 0.059 Uiso 1 1 calc R
H16B H 0.3902 0.2594 0.2487 0.059 Uiso 1 1 calc R
H16C H 0.5159 0.3121 0.2405 0.059 Uiso 1 1 calc R
C17 C 0.54859(14) 1.2441(3) 0.50247(6) 0.0315(4) Uani 1 1 d .
H17A H 0.6242 1.2169 0.4951 0.047 Uiso 1 1 calc R
H17B H 0.5184 1.1356 0.5158 0.047 Uiso 1 1 calc R
H17C H 0.5559 1.3430 0.5261 0.047 Uiso 1 1 calc R
H4N H 0.1875(14) 0.567(3) 0.3984(6) 0.027(5) Uiso 1 1 d D
H5NA H 0.4027(16) 0.575(3) 0.3403(7) 0.024(5) Uiso 1 1 d .
H6NA H 0.2440(18) 0.857(3) 0.4145(7) 0.032(5) Uiso 1 1 d .
H5NB H 0.4360(17) 0.765(3) 0.3529(7) 0.033(5) Uiso 1 1 d .
H6NB H 0.3392(19) 0.930(3) 0.3951(8) 0.042(6) Uiso 1 1 d .
H2O H 0.4935(16) 0.302(2) 0.3179(7) 0.027(5) Uiso 1 1 d D

loop_
_atom_site_aniso_label
_atom_site_aniso_U_11
_atom_site_aniso_U_22
_atom_site_aniso_U_33
_atom_site_aniso_U_23
_atom_site_aniso_U_13
_atom_site_aniso_U_12
Cu1 0.01096(8) 0.01297(8) 0.01395(8) -0.00037(6) 0.00086(6) 0.00030(6)
Cl1 0.01363(14) 0.01736(15) 0.01753(15) 0.00241(12) 0.00308(11) 0.00310(12)
O1 0.0463(8) 0.0554(9) 0.0282(6) -0.0068(6) 0.0017(6) 0.0184(7)
N1 0.0139(5) 0.0160(6) 0.0147(5) 0.0019(4) 0.0015(4) 0.0003(4)
C1 0.0169(6) 0.0193(7) 0.0179(6) -0.0046(5) 0.0024(5) -0.0032(5)
Cl2 0.01560(15) 0.01428(15) 0.02539(17) 0.00019(13) 0.00349(12) -0.00097(12)
O2 0.0335(6) 0.0274(6) 0.0252(6) -0.0002(5) 0.0068(5) 0.0015(5)
N2 0.0149(5) 0.0137(6) 0.0183(6) -0.0019(5) 0.0012(4) 0.0002(4)
C2 0.0204(7) 0.0129(6) 0.0223(7) -0.0020(5) 0.0033(5) -0.0004(5)
Cl3 0.02182(17) 0.02425(18) 0.02679(18) -0.00041(15) 0.00518(14) 0.00240(14)
N3 0.0141(5) 0.0198(6) 0.0134(5) -0.0003(4) 0.0015(4) -0.0010(5)
C3 0.0163(6) 0.0208(7) 0.0192(7) 0.0008(6) 0.0051(5) -0.0013(6)
N4 0.0176(6) 0.0300(7) 0.0141(5) -0.0013(5) 0.0054(5) 0.0000(5)
C4 0.0155(6) 0.0237(7) 0.0187(7) -0.0024(6) 0.0048(5) -0.0005(5)
N5 0.0231(7) 0.0285(8) 0.0251(7) -0.0051(6) 0.0117(5) -0.0029(6)
C5 0.0162(6) 0.0193(7) 0.0211(7) 0.0015(6) -0.0016(5) 0.0033(5)
N6 0.0249(7) 0.0288(8) 0.0231(7) -0.0010(6) 0.0118(6) 0.0006(6)
C6 0.0179(6) 0.0223(7) 0.0164(6) 0.0049(6) -0.0011(5) 0.0008(6)
C7 0.0147(6) 0.0314(8) 0.0139(6) -0.0017(6) 0.0017(5) -0.0022(6)
C8 0.0131(6) 0.0314(8) 0.0139(6) -0.0006(6) 0.0025(5) -0.0018(6)
C9 0.0289(8) 0.0248(8) 0.0176(7) -0.0015(6) 0.0043(6) -0.0083(6)
C10 0.0185(7) 0.0321(8) 0.0149(6) 0.0009(6) 0.0020(5) 0.0075(6)
C11 0.0277(8) 0.0254(8) 0.0168(7) 0.0044(6) 0.0023(6) -0.0045(6)
C12 0.0211(7) 0.0278(8) 0.0166(6) -0.0021(6) 0.0032(5) 0.0058(6)
C13 0.0135(6) 0.0301(8) 0.0138(6) 0.0002(6) 0.0035(5) -0.0012(6)
C14 0.0191(7) 0.0259(8) 0.0143(6) 0.0000(6) 0.0017(5) -0.0004(6)
C15 0.0174(6) 0.0280(8) 0.0119(6) 0.0019(6) 0.0015(5) 0.0022(6)
C16 0.0488(11) 0.0445(12) 0.0258(9) -0.0022(8) 0.0106(8) -0.0020(9)
C17 0.0289(8) 0.0311(9) 0.0340(9) 0.0022(7) 0.0051(7) 0.0012(7)

loop_
_atom_type_symbol
_atom_type_description
_atom_type_scat_dispersion_real
_atom_type_scat_dispersion_imag
_atom_type_scat_source
C C 0.0033 0.0016 'International Tables Vol C Tables 4.2.6.8 and 6.1.1.4'
H H 0.0000 0.0000 'International Tables Vol C Tables 4.2.6.8 and 6.1.1.4'
N N 0.0061 0.0033 'International Tables Vol C Tables 4.2.6.8 and 6.1.1.4'
O O 0.0106 0.0060 'International Tables Vol C Tables 4.2.6.8 and 6.1.1.4'
Cl Cl 0.1484 0.1585 'International Tables Vol C Tables 4.2.6.8 and 6.1.1.4'
Cu Cu 0.3201 1.2651 'International Tables Vol C Tables 4.2.6.8 and 6.1.1.4'

loop_
_geom_angle_atom_site_label_1
_geom_angle_atom_site_label_2
_geom_angle_atom_site_label_3
_geom_angle
N1 Cu1 N2 83.35(5)
N1 Cu1 Cl2 175.29(4)
N2 Cu1 Cl2 92.01(4)
N1 Cu1 N3 82.48(4)
N2 Cu1 N3 82.72(4)
Cl2 Cu1 N3 97.76(3)
N1 Cu1 Cl1 90.74(4)
N2 Cu1 Cl1 168.11(3)
Cl2 Cu1 Cl1 93.685(13)
N3 Cu1 Cl1 106.80(3)
C17 O1 H1O 109.5
C2 N1 C3 113.13(11)
C2 N1 Cu1 106.77(9)
C3 N1 Cu1 111.99(9)
C2 N1 H1 107.5(13)
C3 N1 H1 108.9(13)
Cu1 N1 H1 108.3(13)
N3 C1 C2 111.16(11)
N3 C1 H1A 109.4
C2 C1 H1A 109.4
N3 C1 H1B 109.4
C2 C1 H1B 109.4
H1A C1 H1B 108.0
C16 O2 H2O 108.5(14)
C4 N2 C5 113.20(11)
C4 N2 Cu1 106.29(9)
C5 N2 Cu1 112.14(9)
C4 N2 H2 109.3(11)
C5 N2 H2 110.2(11)
Cu1 N2 H2 105.3(12)
N1 C2 C1 110.75(12)
N1 C2 H2A 109.5
C1 C2 H2A 109.5
N1 C2 H2B 109.5
C1 C2 H2B 109.5
H2A C2 H2B 108.1
C6 N3 C1 113.79(11)
C6 N3 C7 113.11(11)
C1 N3 C7 113.03(11)
C6 N3 Cu1 99.87(8)
C1 N3 Cu1 105.04(8)
C7 N3 Cu1 110.85(8)
N1 C3 C4 110.48(11)
N1 C3 H3A 109.6
C4 C3 H3A 109.6
N1 C3 H3B 109.6
C4 C3 H3B 109.6
H3A C3 H3B 108.1
C15 N4 C14 124.73(12)
C15 N4 H4N 118.9(14)
C14 N4 H4N 116.2(14)
N2 C4 C3 109.07(11)
N2 C4 H4A 109.9
C3 C4 H4A 109.9
N2 C4 H4B 109.9
C3 C4 H4B 109.9
H4A C4 H4B 108.3
C15 N5 H5NA 120.6(13)
C15 N5 H5NB 117.1(13)
H5NA N5 H5NB 122.1(19)
N2 C5 C6 113.00(11)
N2 C5 H5A 109.0
C6 C5 H5A 109.0
N2 C5 H5B 109.0
C6 C5 H5B 109.0
H5A C5 H5B 107.8
C15 N6 H6NA 117.2(14)
C15 N6 H6NB 115.9(15)
H6NA N6 H6NB 122(2)
N3 C6 C5 111.73(11)
N3 C6 H6A 109.3
C5 C6 H6A 109.3
N3 C6 H6B 109.3
C5 C6 H6B 109.3
H6A C6 H6B 107.9
N3 C7 C8 115.39(11)
N3 C7 H7A 108.4
C8 C7 H7A 108.4
N3 C7 H7B 108.4
C8 C7 H7B 108.4
H7A C7 H7B 107.5
C10 C8 C9 118.00(13)
C10 C8 C7 121.16(14)
C9 C8 C7 120.84(14)
C11 C9 C8 120.86(15)
C11 C9 H9 119.6
C8 C9 H9 119.6
C8 C10 C12 121.26(14)
C8 C10 H10 119.4
C12 C10 H10 119.4
C9 C11 C13 120.75(14)
C9 C11 H11 119.6
C13 C11 H11 119.6
C13 C12 C10 120.31(15)
C13 C12 H12 119.8
C10 C12 H12 119.8
C12 C13 C11 118.78(13)
C12 C13 C14 123.15(14)
C11 C13 C14 118.07(13)
N4 C14 C13 115.02(12)
N4 C14 H14A 108.5
C13 C14 H14A 108.5
N4 C14 H14B 108.5
C13 C14 H14B 108.5
H14A C14 H14B 107.5
N4 C15 N5 121.87(15)
N4 C15 N6 119.52(14)
N5 C15 N6 118.58(15)
O2 C16 H16A 109.5
O2 C16 H16B 109.5
H16A C16 H16B 109.5
O2 C16 H16C 109.5
H16A C16 H16C 109.5
H16B C16 H16C 109.5
O1 C17 H17A 109.5
O1 C17 H17B 109.5
H17A C17 H17B 109.5
O1 C17 H17C 109.5
H17A C17 H17C 109.5
H17B C17 H17C 109.5

loop_
_geom_bond_atom_site_label_1
_geom_bond_atom_site_label_2
_geom_bond_distance
Cu1 N1 2.0124(12)
Cu1 N2 2.0318(12)
Cu1 Cl2 2.2741(4)
Cu1 N3 2.2825(11)
Cu1 Cl1 2.3199(4)
O1 C17 1.402(2)
O1 H1O 0.8400
N1 C2 1.4810(18)
N1 C3 1.4931(18)
N1 H1 0.831(19)
C1 N3 1.4757(18)
C1 C2 1.522(2)
C1 H1A 0.9900
C1 H1B 0.9900
O2 C16 1.420(2)
O2 H2O 0.820(15)
N2 C4 1.4831(19)
N2 C5 1.4876(17)
N2 H2 0.836(18)
C2 H2A 0.9900
C2 H2B 0.9900
N3 C6 1.4736(19)
N3 C7 1.4818(18)
C3 C4 1.518(2)
C3 H3A 0.9900
C3 H3B 0.9900
N4 C15 1.326(2)
N4 C14 1.447(2)
N4 H4N 0.826(14)
C4 H4A 0.9900
C4 H4B 0.9900
N5 C15 1.3274(19)
N5 H5NA 0.83(2)
N5 H5NB 0.86(2)
C5 C6 1.524(2)
C5 H5A 0.9900
C5 H5B 0.9900
N6 C15 1.336(2)
N6 H6NA 0.83(2)
N6 H6NB 0.83(2)
C6 H6A 0.9900
C6 H6B 0.9900
C7 C8 1.5102(19)
C7 H7A 0.9900
C7 H7B 0.9900
C8 C10 1.387(2)
C8 C9 1.392(2)
C9 C11 1.389(2)
C9 H9 0.9500
C10 C12 1.396(2)
C10 H10 0.9500
C11 C13 1.390(2)
C11 H11 0.9500
C12 C13 1.383(2)
C12 H12 0.9500
C13 C14 1.5207(19)
C14 H14A 0.9900
C14 H14B 0.9900
C16 H16A 0.9800
C16 H16B 0.9800
C16 H16C 0.9800
C17 H17A 0.9800
C17 H17B 0.9800
C17 H17C 0.9800

loop_
_geom_hbond_atom_site_label_D
_geom_hbond_atom_site_label_H
_geom_hbond_atom_site_label_A
_geom_hbond_distance_DH
_geom_hbond_distance_HA
_geom_hbond_distance_DA
_geom_hbond_angle_DHA
_geom_hbond_site_symmetry_A
N1 H1 Cl1 0.831(19) 2.602(19) 3.3209(13) 145.6(16) 3_565
N5 H5NB Cl3 0.86(2) 2.40(2) 3.2152(17) 158.1(18) .
N5 H5NA O2 0.83(2) 2.03(2) 2.8103(19) 156.8(18) .
N6 H6NB Cl3 0.83(2) 2.48(2) 3.2619(16) 156(2) .
N6 H6NA Cl1 0.83(2) 2.41(2) 3.2178(15) 167.1(19) 2
O2 H2O Cl3 0.820(15) 2.304(15) 3.1139(13) 169.3(18) 1_545
O1 H1O Cl3 0.84 2.30 3.1407(14) 177.3 .
